data_1531187
loop_
_publ_author_name
'Churakov, A.V.'
'Prikhodchenko, P.V.'
'Ippolitov, E.G.'
'Antipin, M.Yu.'

_publ_section_title
;
 Crystal structure of rubidium hexahydroperoxostannate
;
_journal_name_full 'Zhurnal Neorganicheskoi Khimii'
_journal_page_first 73
_journal_page_last 76
_journal_volume 47
_journal_year 2002
_chemical_formula_sum 'H6 O12 Rb2 Sn'
_chemical_name_systematic 'Rb2 (Sn (O O H)6)'
_space_group_IT_number 165
_symmetry_space_group_name_Hall '-P 3 2"c'
_symmetry_space_group_name_H-M 'P -3 c 1'
_cell_angle_alpha 90
_cell_angle_beta 90
_cell_angle_gamma 120
_cell_formula_units_Z 2
_cell_length_a 7.454
_cell_length_b 7.454
_cell_length_c 10.066
_cell_volume 484.358
_citation_journal_id_ASTM ZNOKAQ
_cod_data_source_file Churakov_ZNOKAQ_2002_1255.cif
_cod_data_source_block H6O12Rb2Sn1
_cod_original_cell_volume 484.3578
_cod_original_formula_sum 'H6 O12 Rb2 Sn1'
_cod_database_code 1531187

loop_
_symmetry_equiv_pos_as_xyz
x,y,z
-y,x-y,z
-x+y,-x,z
y,x,-z+1/2
-x,-x+y,-z+1/2
x-y,-y,-z+1/2
-x,-y,-z
y,-x+y,-z
x-y,x,-z
-y,-x,z-1/2
x,x-y,z-1/2
-x+y,y,z-1/2

loop_
_atom_site_label
_atom_site_type_symbol
_atom_site_fract_x
_atom_site_fract_y
_atom_site_fract_z
_atom_site_occupancy
_atom_site_U_iso_or_equiv
O1 O-1 0.7336 0.8759 0.1129 1 0.0
O2 O-1 0.6521 0.668 0.118 1 0.0
Sn1 Sn+4 0 0 0 1 0.0
Rb1 Rb+1 0.6667 0.3333 0.0124 1 0.0
